data_1504155
loop_
_publ_author_name
'Murru, Siva'
'Ghosh, Harisadhan'
'Sahoo, Santosh K.'
'Patel, Bhisma K.'

_publ_section_title
;
 Intra- and intermolecular C-S bond formation using a single catalytic
 system: first direct access to arylthiobenzothiazoles.
;
_journal_issue 19
_journal_name_full 'Organic letters'
_journal_page_first 4254
_journal_page_last 4257
_journal_paper_doi 10.1021/ol9017535
_journal_volume 11
_journal_year 2009
_chemical_formula_sum 'C13 H8 N2 O2 S2'
_chemical_formula_weight 288.33
_chemical_melting_point 379.1(10)
_chemical_name_common 2-p-Nitrophenylsulfanyl-benzothiazole
_chemical_name_systematic
; 
 ? 
;
_space_group_IT_number 14
_symmetry_space_group_name_Hall '-P 2yn'
_symmetry_space_group_name_H-M 'P 1 21/n 1'
_atom_sites_solution_hydrogens geom
_atom_sites_solution_primary direct
_atom_sites_solution_secondary difmap
_audit_creation_method SHELXL-97
_cell_angle_alpha 90.00
_cell_angle_beta 95.639(4)
_cell_angle_gamma 90.00
_cell_formula_units_Z 4
_cell_length_a 7.4427(6)
_cell_length_b 9.3482(7)
_cell_length_c 18.2369(14)
_cell_measurement_temperature 296(2)
_cell_volume 1262.71(17)
_computing_structure_refinement 'SHELXL-97 (Sheldrick, 1997)'
_computing_structure_solution 'SHELXS-97 (Sheldrick, 1990)'
_diffrn_ambient_temperature 296(2)
_diffrn_measured_fraction_theta_full 0.956
_diffrn_measured_fraction_theta_max 0.956
_diffrn_radiation_monochromator graphite
_diffrn_radiation_source 'fine-focus sealed tube'
_diffrn_radiation_type MoK\a
_diffrn_radiation_wavelength 0.71073
_diffrn_reflns_av_R_equivalents 0.0238
_diffrn_reflns_av_sigmaI/netI 0.0195
_diffrn_reflns_limit_h_max 11
_diffrn_reflns_limit_h_min -11
_diffrn_reflns_limit_k_max 13
_diffrn_reflns_limit_k_min -10
_diffrn_reflns_limit_l_max 25
_diffrn_reflns_limit_l_min -26
_diffrn_reflns_number 17322
_diffrn_reflns_theta_full 31.75
_diffrn_reflns_theta_max 31.75
_diffrn_reflns_theta_min 2.24
_exptl_absorpt_coefficient_mu 0.419
_exptl_crystal_colour Colourless
_exptl_crystal_density_diffrn 1.517
_exptl_crystal_density_method 'not measured'
_exptl_crystal_F_000 592
_exptl_crystal_size_max 0.29
_exptl_crystal_size_mid 0.21
_exptl_crystal_size_min 0.16
_refine_diff_density_max 0.517
_refine_diff_density_min -0.395
_refine_diff_density_rms 0.102
_refine_ls_extinction_method none
_refine_ls_goodness_of_fit_ref 1.192
_refine_ls_hydrogen_treatment mixed
_refine_ls_matrix_type full
_refine_ls_number_parameters 174
_refine_ls_number_reflns 4090
_refine_ls_number_restraints 0
_refine_ls_restrained_S_all 1.192
_refine_ls_R_factor_all 0.0909
_refine_ls_R_factor_gt 0.0711
_refine_ls_shift/su_max 2.268
_refine_ls_shift/su_mean 0.778
_refine_ls_structure_factor_coef Fsqd
_refine_ls_weighting_details 'calc w=1/[\s^2^(Fo^2^)+(0.1500P)^2^+0.0000P] where P=(Fo^2^+2Fc^2^)/3'
_refine_ls_weighting_scheme calc
_refine_ls_wR_factor_gt 0.1839
_refine_ls_wR_factor_ref 0.2170
_reflns_number_gt 3019
_reflns_number_total 4090
_reflns_threshold_expression >2sigma(I)
_cod_data_source_file ol9017535_si_002.cif
_cod_data_source_block sahu1
_cod_depositor_comments
;
The following automatic conversions were performed:

'_chemical_melting_point' value '105 - 107oC' was changed to
'379.1(10)' - it was converted from degrees Celsius(C) to Kelvins(K),
the average value was taken and precision was estimated.

Automatic conversion script
Id: cif_fix_values 1715 2011-07-08 13:25:40Z adriana 
;
_cod_original_sg_symbol_H-M P2(1)/n
_cod_database_code 1504155

loop_
_symmetry_equiv_pos_as_xyz
'x, y, z'
'-x+1/2, y+1/2, -z+1/2'
'-x, -y, -z'
'x-1/2, -y-1/2, z-1/2'

loop_
_atom_site_label
_atom_site_type_symbol
_atom_site_fract_x
_atom_site_fract_y
_atom_site_fract_z
_atom_site_U_iso_or_equiv
_atom_site_adp_type
_atom_site_occupancy
_atom_site_symmetry_multiplicity
_atom_site_calc_flag
_atom_site_refinement_flags
S1 S 0.36102(5) 0.94092(5) 0.13860(3) 0.0543(16) Uani 1 1 d .
S2 S 0.39312(7) 1.21738(5) 0.22995(3) 0.0607(16) Uani 1 1 d .
C1 C 0.0960(3) 0.7742(2) 0.05635(10) 0.0592(17) Uani 1 1 d .
H1 H 0.1794 0.7056 0.0450 0.071 Uiso 1 1 calc R
C11 C 0.8309(2) 0.97877(16) 0.36738(8) 0.0441(16) Uani 1 1 d .
C8 C 0.5622(2) 1.11440(16) 0.28040(8) 0.0441(16) Uani 1 1 d .
C7 C 0.2640(2) 1.08830(16) 0.17866(8) 0.0436(17) Uani 1 1 d .
C13 C 0.5221(2) 0.99637(18) 0.32210(9) 0.0487(17) Uani 1 1 d .
H13 H 0.4036 0.9641 0.3208 0.058 Uiso 1 1 calc R
C3 C 0.0227(2) 0.99445(17) 0.11842(9) 0.0459(17) Uani 1 1 d .
C2 C 0.1488(2) 0.89286(18) 0.09968(8) 0.0449(17) Uani 1 1 d .
C9 C 0.7401(2) 1.16283(18) 0.28222(10) 0.0541(17) Uani 1 1 d .
H9 H 0.7673 1.2411 0.2538 0.065 Uiso 1 1 calc R
C10 C 0.8755(2) 1.09474(19) 0.32608(10) 0.0528(17) Uani 1 1 d .
H10 H 0.9943 1.1263 0.3278 0.063 Uiso 1 1 calc R
C4 C -0.1585(2) 0.9787(2) 0.09180(11) 0.0615(17) Uani 1 1 d .
H4 H -0.2439 1.0453 0.1036 0.074 Uiso 1 1 calc R
C12 C 0.6564(2) 0.92732(17) 0.36517(9) 0.0482(17) Uani 1 1 d .
H12 H 0.6305 0.8472 0.3925 0.058 Uiso 1 1 calc R
C6 C -0.0842(3) 0.7623(2) 0.03100(9) 0.0643(17) Uani 1 1 d .
H6 H -0.1226 0.6844 0.0019 0.077 Uiso 1 1 calc R
C5 C -0.2085(3) 0.8632(2) 0.04788(11) 0.0655(17) Uani 1 1 d .
H5 H -0.3286 0.8530 0.0292 0.079 Uiso 1 1 calc R
N1 N 0.9740(2) 0.90792(17) 0.41502(9) 0.0580(17) Uani 1 1 d .
N2 N 0.09246(17) 1.10429(15) 0.16420(8) 0.0487(16) Uani 1 1 d .
O2 O 1.1257(2) 0.95953(18) 0.41945(11) 0.0874(17) Uani 1 1 d .
O1 O 0.9366(2) 0.79933(19) 0.44705(10) 0.0914(17) Uani 1 1 d .

loop_
_atom_site_aniso_label
_atom_site_aniso_U_11
_atom_site_aniso_U_22
_atom_site_aniso_U_33
_atom_site_aniso_U_23
_atom_site_aniso_U_13
_atom_site_aniso_U_12
S1 0.0370(16) 0.0582(16) 0.0670(16) -0.01000(18) 0.0022(2) 0.00695(16)
S2 0.0624(16) 0.0443(16) 0.0704(16) -0.00226(17) -0.0179(3) 0.00492(18)
C1 0.0652(19) 0.0620(19) 0.0505(19) -0.0072(7) 0.0064(8) -0.0043(9)
C11 0.0402(17) 0.0465(18) 0.0443(18) -0.0041(6) -0.0018(6) 0.0011(6)
C8 0.0424(18) 0.0438(17) 0.0448(18) -0.0028(6) -0.0030(6) -0.0021(6)
C7 0.0407(18) 0.0433(17) 0.0460(18) 0.0019(6) 0.0002(6) 0.0047(6)
C13 0.0370(17) 0.0519(18) 0.0565(18) 0.0036(7) 0.0014(6) -0.0055(6)
C3 0.0392(18) 0.0513(18) 0.0467(18) 0.0076(6) 0.0021(6) 0.0018(6)
C2 0.0428(17) 0.0514(18) 0.0406(18) 0.0022(6) 0.0045(6) 0.0006(6)
C9 0.0503(18) 0.0523(18) 0.0588(19) 0.0104(7) 0.0009(7) -0.0132(7)
C10 0.0408(18) 0.0568(19) 0.0599(19) 0.0029(7) 0.0009(7) -0.0117(7)
C4 0.0381(18) 0.0717(19) 0.073(2) 0.0069(9) -0.0027(8) -0.0019(8)
C12 0.0472(18) 0.0487(18) 0.0485(18) 0.0060(6) 0.0026(7) -0.0070(6)
C6 0.077(2) 0.071(2) 0.0433(18) 0.0004(8) -0.0045(8) -0.0249(10)
C5 0.0516(18) 0.080(2) 0.062(2) 0.0133(9) -0.0089(8) -0.0165(10)
N1 0.0496(18) 0.0660(19) 0.0561(18) 0.0000(7) -0.0065(6) 0.0033(7)
N2 0.0393(17) 0.0496(18) 0.0566(18) -0.0001(6) 0.0024(6) 0.0064(5)
O2 0.0529(18) 0.089(2) 0.112(2) 0.0046(9) -0.0318(8) -0.0037(7)
O1 0.0723(19) 0.100(2) 0.099(2) 0.0456(10) -0.0073(9) 0.0120(9)

loop_
_atom_type_symbol
_atom_type_description
_atom_type_scat_dispersion_real
_atom_type_scat_dispersion_imag
_atom_type_scat_source
C C 0.0033 0.0016 'International Tables Vol C Tables 4.2.6.8 and 6.1.1.4'
H H 0.0000 0.0000 'International Tables Vol C Tables 4.2.6.8 and 6.1.1.4'
N N 0.0061 0.0033 'International Tables Vol C Tables 4.2.6.8 and 6.1.1.4'
O O 0.0106 0.0060 'International Tables Vol C Tables 4.2.6.8 and 6.1.1.4'
S S 0.1246 0.1234 'International Tables Vol C Tables 4.2.6.8 and 6.1.1.4'

loop_
_geom_angle_atom_site_label_1
_geom_angle_atom_site_label_2
_geom_angle_atom_site_label_3
_geom_angle
C2 S1 C7 88.75(7)
C7 S2 C8 103.14(7)
C6 C1 C2 117.65(18)
C10 C11 C12 122.26(14)
C10 C11 N1 118.63(15)
C12 C11 N1 119.11(14)
C13 C8 C9 119.92(15)
C13 C8 S2 122.46(12)
C9 C8 S2 117.41(12)
N2 C7 S1 116.62(12)
N2 C7 S2 120.65(12)
S1 C7 S2 122.54(9)
C12 C13 C8 120.25(14)
N2 C3 C4 125.26(16)
N2 C3 C2 115.31(14)
C4 C3 C2 119.42(17)
C1 C2 C3 121.28(16)
C1 C2 S1 129.40(14)
C3 C2 S1 109.33(12)
C10 C9 C8 120.08(15)
C9 C10 C11 118.56(14)
C5 C4 C3 118.88(18)
C13 C12 C11 118.90(14)
C5 C6 C1 121.47(18)
C4 C5 C6 121.28(17)
O1 N1 O2 123.41(18)
O1 N1 C11 118.32(16)
O2 N1 C11 118.26(16)
C7 N2 C3 109.96(14)

loop_
_geom_bond_atom_site_label_1
_geom_bond_atom_site_label_2
_geom_bond_distance
S1 C2 1.7264(16)
S1 C7 1.7483(15)
S2 C7 1.7542(16)
S2 C8 1.7690(15)
C1 C6 1.380(3)
C1 C2 1.395(2)
C11 C10 1.379(2)
C11 C12 1.382(2)
C11 N1 1.465(2)
C8 C13 1.389(2)
C8 C9 1.397(2)
C7 N2 1.2869(18)
C13 C12 1.371(2)
C3 N2 1.391(2)
C3 C4 1.396(2)
C3 C2 1.401(2)
C9 C10 1.379(2)
C4 C5 1.374(3)
C6 C5 1.377(3)
N1 O1 1.217(2)
N1 O2 1.223(2)

loop_
_cod_related_entry_id
_cod_related_entry_database
_cod_related_entry_code
1 ChemSpider 79420
